data_2234208
loop_
_publ_author_name
'Li, Hui'
'Han, Qiuping'
'Chai, Xiaochuan'
'Wang, Jian'
'Yao, Chenzhong'

_publ_section_title
;
 <i>catena</i>-Poly[[tetrakis(1<i>H</i>-pyrazole-\k<i>N</i>^2^)copper(II)]-\m-hexafluoridosilicato-\k^2^<i>F</i>:<i>F</i>']
;
_journal_coeditor_code HB6651
_journal_issue 4
_journal_name_full 'Acta Crystallographica Section E'
_journal_page_first m405
_journal_paper_doi 10.1107/S1600536812009531
_journal_volume 68
_journal_year 2012
_chemical_formula_iupac '[Cu (Si F6) (C3 H4 N2)4]'
_chemical_formula_moiety 'C12 H16 Cu F6 N8 Si'
_chemical_formula_sum 'C12 H16 Cu F6 N8 Si'
_chemical_formula_weight 477.96
_chemical_name_systematic
;
<i>catena</i>-Poly[[tetrakis(1<i>H</i>-pyrazole-\k<i>N</i>^2^)copper(II)]-
\m-hexafluoridosilicato-\k^2^<i>F</i>:<i>F</i>']
;
_space_group_IT_number 15
_symmetry_cell_setting monoclinic
_symmetry_space_group_name_Hall '-C 2yc'
_symmetry_space_group_name_H-M 'C 1 2/c 1'
_atom_sites_solution_hydrogens geom
_atom_sites_solution_primary direct
_atom_sites_solution_secondary difmap
_audit_creation_method SHELXL-97
_cell_angle_alpha 90.00
_cell_angle_beta 95.07(3)
_cell_angle_gamma 90.00
_cell_formula_units_Z 4
_cell_length_a 10.617(2)
_cell_length_b 12.108(2)
_cell_length_c 14.652(3)
_cell_measurement_reflns_used 7871
_cell_measurement_temperature 293(2)
_cell_measurement_theta_max 27.5
_cell_measurement_theta_min 3.0
_cell_volume 1876.2(6)
_computing_cell_refinement 'CrystalClear (Rigaku/MSC, 2005)'
_computing_data_collection 'CrystalClear (Rigaku/MSC, 2005)'
_computing_data_reduction 'CrystalClear (Rigaku/MSC, 2005)'
_computing_molecular_graphics 'SHELXTL (Sheldrick, 2008)'
_computing_publication_material 'SHELXTL (Sheldrick, 2008)'
_computing_structure_refinement 'SHELXL97 (Sheldrick, 2008)'
_computing_structure_solution 'SHELXS97 (Sheldrick, 2008)'
_diffrn_ambient_temperature 293(2)
_diffrn_detector_area_resol_mean 9
_diffrn_measured_fraction_theta_full 0.998
_diffrn_measured_fraction_theta_max 0.998
_diffrn_measurement_device_type 'Rigaku Mercury CCD'
_diffrn_measurement_method \w
_diffrn_radiation_monochromator graphite
_diffrn_radiation_source 'fine-focus sealed tube'
_diffrn_radiation_type MoK\a
_diffrn_radiation_wavelength 0.71073
_diffrn_reflns_av_R_equivalents 0.0791
_diffrn_reflns_av_sigmaI/netI 0.0595
_diffrn_reflns_limit_h_max 12
_diffrn_reflns_limit_h_min -12
_diffrn_reflns_limit_k_max 14
_diffrn_reflns_limit_k_min -14
_diffrn_reflns_limit_l_max 17
_diffrn_reflns_limit_l_min -17
_diffrn_reflns_number 7864
_diffrn_reflns_theta_full 25.02
_diffrn_reflns_theta_max 25.02
_diffrn_reflns_theta_min 2.99
_diffrn_standards_decay_% 0
_diffrn_standards_interval_count 0
_diffrn_standards_interval_time 0
_exptl_absorpt_coefficient_mu 1.301
_exptl_absorpt_correction_T_max 0.771
_exptl_absorpt_correction_T_min 0.730
_exptl_absorpt_correction_type multi-scan
_exptl_absorpt_process_details '(CrystalClear; Rigaku/MSC, 2005)'
_exptl_crystal_colour colorless
_exptl_crystal_density_diffrn 1.692
_exptl_crystal_density_method 'not measured'
_exptl_crystal_description block
_exptl_crystal_F_000 964
_exptl_crystal_size_max 0.25
_exptl_crystal_size_mid 0.22
_exptl_crystal_size_min 0.20
_refine_diff_density_max 0.443
_refine_diff_density_min -0.311
_refine_ls_extinction_method none
_refine_ls_goodness_of_fit_ref 1.164
_refine_ls_hydrogen_treatment constr
_refine_ls_matrix_type full
_refine_ls_number_parameters 130
_refine_ls_number_reflns 1665
_refine_ls_number_restraints 0
_refine_ls_restrained_S_all 1.164
_refine_ls_R_factor_all 0.0888
_refine_ls_R_factor_gt 0.0585
_refine_ls_shift/su_max 0.000
_refine_ls_shift/su_mean 0.000
_refine_ls_structure_factor_coef Fsqd
_refine_ls_weighting_details 'calc w=1/[\s^2^(Fo^2^)+(0.0309P)^2^+3.0774P] where P=(Fo^2^+2Fc^2^)/3'
_refine_ls_weighting_scheme calc
_refine_ls_wR_factor_gt 0.0917
_refine_ls_wR_factor_ref 0.1006
_reflns_number_gt 1283
_reflns_number_total 1665
_reflns_threshold_expression I>2\s(I)
_cod_data_source_file hb6651.cif
_cod_data_source_block I
_cod_original_sg_symbol_H-M 'C 2/c'
_cod_database_code 2234208
_cod_database_fobs_code 2234208

loop_
_symmetry_equiv_pos_as_xyz
'x, y, z'
'-x, y, -z+1/2'
'x+1/2, y+1/2, z'
'-x+1/2, y+1/2, -z+1/2'
'-x, -y, -z'
'x, -y, z-1/2'
'-x+1/2, -y+1/2, -z'
'x+1/2, -y+1/2, z-1/2'

loop_
_atom_site_type_symbol
_atom_site_label
_atom_site_fract_x
_atom_site_fract_y
_atom_site_fract_z
_atom_site_U_iso_or_equiv
_atom_site_adp_type
_atom_site_calc_flag
_atom_site_refinement_flags
_atom_site_occupancy
_atom_site_symmetry_multiplicity
Cu Cu1 0.2500 0.2500 0.5000 0.0262(2) Uani d S 1 2
F F1 0.3887(2) -0.0988(2) 0.4884(2) 0.0540(8) Uani d . 1 1
F F2 0.5087(3) 0.0006(2) 0.38606(17) 0.0533(8) Uani d . 1 1
F F3 0.3866(2) 0.09883(19) 0.48968(18) 0.0429(7) Uani d . 1 1
Si Si1 0.5000 0.0000 0.5000 0.0313(4) Uani d S 1 2
N N1 0.2744(3) 0.2900(3) 0.3698(2) 0.0304(9) Uani d . 1 1
N N2 0.2000(3) 0.3633(3) 0.3217(3) 0.0362(9) Uani d . 1 1
H H2A 0.1452 0.4044 0.3451 0.043 Uiso calc R 1 1
N N3 0.1011(3) 0.1589(3) 0.4510(2) 0.0309(9) Uani d . 1 1
N N4 -0.0206(4) 0.1865(3) 0.4494(3) 0.0490(11) Uani d . 1 1
H H4A -0.0480 0.2459 0.4730 0.059 Uiso calc R 1 1
C C1 0.2212(5) 0.3646(4) 0.2340(3) 0.0476(13) Uani d . 1 1
H H1 0.1801 0.4084 0.1885 0.057 Uiso calc R 1 1
C C2 0.3147(5) 0.2895(4) 0.2227(3) 0.0487(14) Uani d . 1 1
H H2 0.3503 0.2723 0.1687 0.058 Uiso calc R 1 1
C C3 0.3449(4) 0.2448(4) 0.3085(3) 0.0389(11) Uani d . 1 1
H H3 0.4059 0.1907 0.3219 0.047 Uiso calc R 1 1
C C4 -0.0944(5) 0.1099(4) 0.4063(4) 0.0611(17) Uani d . 1 1
H H4 -0.1822 0.1118 0.3971 0.073 Uiso calc R 1 1
C C5 -0.0190(5) 0.0291(4) 0.3785(3) 0.0522(15) Uani d . 1 1
H H5 -0.0430 -0.0351 0.3467 0.063 Uiso calc R 1 1
C C6 0.1020(4) 0.0633(4) 0.4078(3) 0.0446(13) Uani d . 1 1
H H6 0.1749 0.0238 0.3984 0.054 Uiso calc R 1 1

loop_
_atom_site_aniso_label
_atom_site_aniso_U_11
_atom_site_aniso_U_22
_atom_site_aniso_U_33
_atom_site_aniso_U_12
_atom_site_aniso_U_13
_atom_site_aniso_U_23
Cu1 0.0254(4) 0.0244(4) 0.0285(4) 0.0000(4) 0.0012(3) -0.0008(4)
F1 0.0361(15) 0.0378(16) 0.088(2) -0.0014(13) 0.0064(15) -0.0160(15)
F2 0.0553(17) 0.0645(19) 0.0392(17) 0.0229(16) -0.0006(14) -0.0063(15)
F3 0.0389(15) 0.0348(15) 0.0540(18) 0.0193(12) -0.0006(13) -0.0025(13)
Si1 0.0268(9) 0.0263(9) 0.0397(11) 0.0087(8) -0.0032(8) -0.0072(8)
N1 0.028(2) 0.028(2) 0.035(2) 0.0005(16) -0.0005(18) 0.0004(17)
N2 0.035(2) 0.038(2) 0.036(2) 0.0079(18) 0.0058(19) 0.0050(19)
N3 0.026(2) 0.028(2) 0.039(2) -0.0013(16) 0.0062(17) -0.0066(17)
N4 0.034(2) 0.031(2) 0.080(3) 0.0045(19) -0.005(2) -0.005(2)
C1 0.042(3) 0.064(4) 0.036(3) -0.005(3) 0.001(2) 0.015(3)
C2 0.047(3) 0.069(4) 0.032(3) -0.006(3) 0.012(2) -0.007(3)
C3 0.032(2) 0.040(3) 0.045(3) 0.003(2) 0.006(2) -0.004(3)
C4 0.039(3) 0.042(3) 0.097(5) -0.009(3) -0.021(3) 0.002(3)
C5 0.062(4) 0.041(3) 0.052(3) -0.012(3) -0.009(3) -0.011(3)
C6 0.038(3) 0.041(3) 0.057(3) -0.009(2) 0.013(3) -0.018(3)

loop_
_atom_type_symbol
_atom_type_description
_atom_type_scat_dispersion_real
_atom_type_scat_dispersion_imag
_atom_type_scat_source
C C 0.0033 0.0016 'International Tables Vol C Tables 4.2.6.8 and 6.1.1.4'
Cu Cu 0.3201 1.2651 'International Tables Vol C Tables 4.2.6.8 and 6.1.1.4'
F F 0.0171 0.0103 'International Tables Vol C Tables 4.2.6.8 and 6.1.1.4'
N N 0.0061 0.0033 'International Tables Vol C Tables 4.2.6.8 and 6.1.1.4'
Si Si 0.0817 0.0704 'International Tables Vol C Tables 4.2.6.8 and 6.1.1.4'
H H 0.0000 0.0000 'International Tables Vol C Tables 4.2.6.8 and 6.1.1.4'

loop_
_geom_angle_atom_site_label_1
_geom_angle_atom_site_label_2
_geom_angle_atom_site_label_3
_geom_angle_site_symmetry_1
_geom_angle_site_symmetry_3
_geom_angle
N1 Cu1 N1 7_556 . 180.0
N1 Cu1 N3 7_556 7_556 87.50(14)
N1 Cu1 N3 . 7_556 92.50(14)
N1 Cu1 N3 7_556 . 92.50(14)
N1 Cu1 N3 . . 87.50(14)
N3 Cu1 N3 7_556 . 180.00(16)
N1 Cu1 F3 7_556 7_556 89.70(12)
N1 Cu1 F3 . 7_556 90.30(12)
N3 Cu1 F3 7_556 7_556 91.15(11)
N3 Cu1 F3 . 7_556 88.85(11)
N1 Cu1 F3 7_556 . 90.30(12)
N1 Cu1 F3 . . 89.70(12)
N3 Cu1 F3 7_556 . 88.85(11)
N3 Cu1 F3 . . 91.15(11)
F3 Cu1 F3 7_556 . 180.0
Si1 F3 Cu1 . . 169.24(15)
F1 Si1 F1 5_656 . 180.00(17)
F1 Si1 F2 5_656 5_656 90.16(15)
F1 Si1 F2 . 5_656 89.84(15)
F1 Si1 F2 5_656 . 89.84(15)
F1 Si1 F2 . . 90.16(15)
F2 Si1 F2 5_656 . 180.0000(10)
F1 Si1 F3 5_656 . 89.69(12)
F1 Si1 F3 . . 90.31(12)
F2 Si1 F3 5_656 . 89.49(13)
F2 Si1 F3 . . 90.51(13)
F1 Si1 F3 5_656 5_656 90.31(12)
F1 Si1 F3 . 5_656 89.69(12)
F2 Si1 F3 5_656 5_656 90.51(13)
F2 Si1 F3 . 5_656 89.49(13)
F3 Si1 F3 . 5_656 180.0
C3 N1 N2 . . 104.9(4)
C3 N1 Cu1 . . 131.8(3)
N2 N1 Cu1 . . 122.6(3)
C1 N2 N1 . . 111.9(4)
C1 N2 H2A . . 124.0
N1 N2 H2A . . 124.0
C6 N3 N4 . . 105.1(4)
C6 N3 Cu1 . . 127.9(3)
N4 N3 Cu1 . . 126.9(3)
N3 N4 C4 . . 111.2(4)
N3 N4 H4A . . 124.4
C4 N4 H4A . . 124.4
N2 C1 C2 . . 107.3(4)
N2 C1 H1 . . 126.3
C2 C1 H1 . . 126.3
C1 C2 C3 . . 105.2(4)
C1 C2 H2 . . 127.4
C3 C2 H2 . . 127.4
N1 C3 C2 . . 110.6(4)
N1 C3 H3 . . 124.7
C2 C3 H3 . . 124.7
N4 C4 C5 . . 107.8(5)
N4 C4 H4 . . 126.1
C5 C4 H4 . . 126.1
C4 C5 C6 . . 104.5(4)
C4 C5 H5 . . 127.8
C6 C5 H5 . . 127.8
N3 C6 C5 . . 111.4(4)
N3 C6 H6 . . 124.3
C5 C6 H6 . . 124.3

loop_
_geom_bond_atom_site_label_1
_geom_bond_atom_site_label_2
_geom_bond_site_symmetry_2
_geom_bond_distance
_geom_bond_publ_flag
Cu1 N1 7_556 2.007(4) ?
Cu1 N1 . 2.007(4) y
Cu1 N3 7_556 2.008(3) ?
Cu1 N3 . 2.008(3) y
Cu1 F3 7_556 2.348(2) ?
Cu1 F3 . 2.348(2) y
Si1 F1 . 1.679(2) y
Si1 F2 . 1.680(3) y
SI1 F3 . 1.695(2) y
Si1 F1 5_656 1.679(2) ?
Si1 F2 5_656 1.680(3) ?
Si1 F3 5_656 1.695(2) ?
N1 C3 . 1.336(5) ?
N1 N2 . 1.345(5) ?
N2 C1 . 1.324(6) ?
N2 H2A . 0.8600 ?
N3 C6 . 1.320(5) ?
N3 N4 . 1.332(5) ?
N4 C4 . 1.337(6) ?
N4 H4A . 0.8600 ?
C1 C2 . 1.366(6) ?
C1 H1 . 0.9300 ?
C2 C3 . 1.381(6) ?
C2 H2 . 0.9300 ?
C3 H3 . 0.9300 ?
C4 C5 . 1.350(7) ?
C4 H4 . 0.9300 ?
C5 C6 . 1.381(6) ?
C5 H5 . 0.9300 ?
C6 H6 . 0.9300 ?

loop_
_geom_hbond_atom_site_label_D
_geom_hbond_atom_site_label_H
_geom_hbond_atom_site_label_A
_geom_hbond_site_symmetry_A
_geom_hbond_distance_DH
_geom_hbond_distance_HA
_geom_hbond_distance_DA
_geom_hbond_angle_DHA
N2 H2A F2 3_455 0.86 1.99 2.849(5) 174
N4 H4A F1 3_455 0.86 2.02 2.848(4) 162
C1 H1 F2 4_555 0.93 2.46 3.317(6) 153

loop_
_geom_torsion_atom_site_label_1
_geom_torsion_atom_site_label_2
_geom_torsion_atom_site_label_3
_geom_torsion_atom_site_label_4
_geom_torsion_site_symmetry_1
_geom_torsion_site_symmetry_4
_geom_torsion
N1 Cu1 F3 Si1 7_556 . -53.9(8)
N1 Cu1 F3 Si1 . . 126.1(8)
N3 Cu1 F3 Si1 7_556 . 33.6(8)
N3 Cu1 F3 Si1 . . -146.4(8)
Cu1 F3 Si1 F1 . 5_656 -48.7(8)
Cu1 F3 Si1 F1 . . 131.3(8)
Cu1 F3 Si1 F2 . 5_656 41.4(8)
Cu1 F3 Si1 F2 . . -138.6(8)
N3 Cu1 N1 C3 7_556 . 87.4(4)
N3 Cu1 N1 C3 . . -92.6(4)
F3 Cu1 N1 C3 7_556 . 178.5(4)
F3 Cu1 N1 C3 . . -1.5(4)
N3 Cu1 N1 N2 7_556 . -104.4(3)
N3 Cu1 N1 N2 . . 75.6(3)
F3 Cu1 N1 N2 7_556 . -13.2(3)
F3 Cu1 N1 N2 . . 166.8(3)
C3 N1 N2 C1 . . 0.3(5)
Cu1 N1 N2 C1 . . -170.6(3)
N1 Cu1 N3 C6 7_556 . -106.5(4)
N1 Cu1 N3 C6 . . 73.5(4)
F3 Cu1 N3 C6 7_556 . 163.9(4)
F3 Cu1 N3 C6 . . -16.1(4)
N1 Cu1 N3 N4 7_556 . 78.8(4)
N1 Cu1 N3 N4 . . -101.2(4)
F3 Cu1 N3 N4 7_556 . -10.9(4)
F3 Cu1 N3 N4 . . 169.1(4)
C6 N3 N4 C4 . . 0.0(5)
Cu1 N3 N4 C4 . . 175.7(3)
N1 N2 C1 C2 . . -0.5(5)
N2 C1 C2 C3 . . 0.5(6)
N2 N1 C3 C2 . . 0.0(5)
Cu1 N1 C3 C2 . . 169.7(3)
C1 C2 C3 N1 . . -0.3(6)
N3 N4 C4 C5 . . 0.0(6)
N4 C4 C5 C6 . . 0.0(6)
N4 N3 C6 C5 . . 0.0(5)
Cu1 N3 C6 C5 . . -175.7(3)
C4 C5 C6 N3 . . 0.0(6)
